data_2003430
loop_
_publ_author_name
'Shui, X.'
'Eggleston, D. S.'

_publ_section_title
;
 Two Lasalocid Sodium Salts
;
_journal_issue 5
_journal_name_full 'Acta Crystallographica Section C'
_journal_page_first 805
_journal_page_last 809
_journal_paper_doi 10.1107/S0108270194010450
_journal_volume 51
_journal_year 1995
_chemical_compound_source 'natural product'
_chemical_formula_structural 'Na (C34 H53 O8)'
_chemical_formula_sum 'C68 H106 Na2 O16'
_chemical_formula_weight 1235.58
_chemical_name_systematic ' ?'
_symmetry_cell_setting tetragonal
_symmetry_space_group_name_Hall 'P 4nw 2abw'
_symmetry_space_group_name_H-M 'P 43 21 2'
_atom_type_scat_source IntTabIV
_cell_angle_alpha 90.00
_cell_angle_beta 90.00
_cell_angle_gamma 90.00
_cell_formula_units_Z 4
_cell_length_a 12.286(3)
_cell_length_b 12.286(3)
_cell_length_c 45.744(2)
_cell_measurement_reflns_used 22
_cell_measurement_temperature 222
_cell_measurement_theta_max 31
_cell_measurement_theta_min 30
_cell_volume 6905(2)
_computing_cell_refinement ' CAD-4 Operations Manual (Enraf-Nonius, 1977)'
_computing_data_collection ' CAD-4 Operations Manual (Enraf-Nonius, 1977)'
_computing_data_reduction 'MolEN PROCESS (Fair, 1990)'
_computing_molecular_graphics 'ORTEPII (Johnson, 1976)'
_computing_structure_refinement 'MolEN LSFM (Fair, 1990)'
_computing_structure_solution 'direct methods (SHELXS86; Sheldrick, 1985)'
_diffrn_measurement_device 'Enraf Nonius CAD4'
_diffrn_measurement_method \w-2\q
_diffrn_radiation_type CuK\a
_diffrn_radiation_wavelength 1.54184
_diffrn_reflns_av_R_equivalents 0.031
_diffrn_reflns_limit_h_max 10
_diffrn_reflns_limit_h_min 0
_diffrn_reflns_limit_k_max 14
_diffrn_reflns_limit_k_min 0
_diffrn_reflns_limit_l_max 0
_diffrn_reflns_limit_l_min -52
_diffrn_reflns_number 5484
_diffrn_reflns_theta_max 62.04
_diffrn_standards_decay_% -2.12
_diffrn_standards_interval_time 240
_diffrn_standards_number 3
_exptl_absorpt_coefficient_mu 0.741
_exptl_absorpt_correction_T_max 1.173
_exptl_absorpt_correction_T_min 0.462
_exptl_absorpt_correction_type 'refined empirical (Walker & Stuart, 1983)'
_exptl_crystal_colour colorless
_exptl_crystal_density_diffrn 1.18
_exptl_crystal_description pyramidal
_exptl_crystal_F_000 2656
_exptl_crystal_size_max 0.65
_exptl_crystal_size_mid 0.26
_exptl_crystal_size_min 0.26
_refine_diff_density_max 0.1699
_refine_diff_density_min -0.1008
_refine_ls_extinction_method none
_refine_ls_goodness_of_fit_obs 1.763
_refine_ls_number_parameters 388
_refine_ls_number_reflns 2297
_refine_ls_R_factor_obs 0.055
_refine_ls_shift/esd_max 0.002
_refine_ls_structure_factor_coef F
_refine_ls_weighting_details 'w = 4F~o~^2^/[\s^2^(F~o~^2^) + 0.0036F~o~^4^]'
_refine_ls_weighting_scheme calc
_refine_ls_wR_factor_obs 0.079
_reflns_number_observed 2297
_reflns_number_total 3224
_reflns_observed_criterion I>3.0\s(I)
_cod_data_source_file cr1138.cif
_cod_data_source_block Compound_A
_cod_depositor_comments
;
The following automatic conversions were performed:

'_refine_ls_weighting_scheme' value ' w = 4F~o~^2^/[\s^2^(F~o~^2^) +
0.0036F~o~^4^]' was changed to 'calc'. New tag
'_refine_ls_weighting_details' was created. The value of the new tag
was set to 'w = 4F~o~^2^/[\s^2^(F~o~^2^) + 0.0036F~o~^4^]'.

Automatic conversion script
Id: cif_fix_values 3143 2015-03-26 13:38:13Z robertas 

2023-05-15
Z value and formula fixed to values more according to usual
chemical conventions.                 miguel
;
_cod_original_formula_weight 612.79
_cod_original_formula_units_Z 8
_cod_original_formula_sum 'C34 H53 Na1 O8'
_cod_database_code 2003430

loop_
_atom_site_aniso_label
_atom_site_aniso_U_11
_atom_site_aniso_U_12
_atom_site_aniso_U_13
_atom_site_aniso_U_22
_atom_site_aniso_U_23
_atom_site_aniso_U_33
Na1 0.070(1) 0.005(1) -0.0015(8) 0.103(1) 0.0041(9) 0.0712(8)
O1 0.119(3) 0.010(2) -0.020(3) 0.077(2) 0.041(2) 0.171(3)
O2 0.108(3) 0.010(2) 0.015(2) 0.069(2) 0.021(2) 0.145(3)
O3 0.112(3) 0.002(3) -0.008(2) 0.105(3) 0.017(2) 0.126(3)
O4 0.082(2) 0.039(2) -0.008(2) 0.136(3) 0.026(2) 0.095(2)
O5 0.086(2) 0.027(2) 0.006(2) 0.149(3) 0.012(2) 0.077(2)
O6 0.059(2) -0.004(2) -0.002(2) 0.163(4) 0.017(2) 0.078(2)
O7 0.067(2) -0.020(2) -0.004(2) 0.092(2) 0.004(2) 0.075(1)
O8 0.067(2) -0.005(2) -0.000(2) 0.069(2) 0.010(2) 0.082(2)
C1 0.100(4) 0.005(3) 0.008(3) 0.061(3) 0.010(3) 0.107(3)
C2 0.118(4) 0.011(3) 0.004(3) 0.059(3) 0.004(2) 0.072(2)
C3 0.121(4) 0.003(3) 0.007(3) 0.088(4) -0.009(3) 0.076(2)
C4 0.163(6) -0.016(4) 0.033(3) 0.065(3) -0.015(3) 0.099(3)
C5 0.195(7) -0.020(5) 0.017(5) 0.070(4) -0.004(4) 0.147(5)
C6 0.209(7) 0.032(4) 0.003(5) 0.057(3) 0.024(3) 0.130(4)
C7 0.140(5) 0.022(3) -0.001(3) 0.066(3) 0.010(3) 0.087(3)
C8 0.146(5) 0.022(4) -0.017(3) 0.083(3) 0.008(3) 0.086(3)
C9 0.131(5) 0.052(4) -0.037(3) 0.122(4) -0.027(3) 0.105(3)
C10 0.142(5) 0.082(4) -0.040(4) 0.153(5) -0.040(4) 0.113(3)
C11 0.099(3) 0.051(3) -0.020(3) 0.121(4) 0.001(3) 0.081(3)
C12 0.098(4) 0.060(3) -0.016(3) 0.163(5) -0.014(3) 0.076(2)
C13 0.069(3) 0.041(4) -0.012(2) 0.204(6) 0.019(3) 0.068(2)
C14 0.058(3) 0.029(4) 0.001(3) 0.253(8) 0.028(4) 0.085(3)
C15 0.059(3) 0.047(4) 0.004(2) 0.233(7) 0.027(4) 0.080(3)
C16 0.077(4) 0.053(6) 0.022(3) 0.38(1) 0.085(5) 0.108(3)
C17 0.070(3) 0.005(5) 0.011(3) 0.230(8) 0.036(4) 0.091(3)
C18 0.065(3) -0.025(4) -0.001(3) 0.166(6) 0.027(4) 0.093(3)
C19 0.063(3) -0.014(3) -0.001(2) 0.107(4) 0.011(3) 0.073(2)
C20 0.061(3) 0.006(3) -0.003(2) 0.114(4) -0.001(3) 0.070(2)
C21 0.077(3) -0.000(3) -0.004(2) 0.079(3) -0.006(2) 0.071(2)
C22 0.058(2) -0.005(2) -0.001(2) 0.070(3) 0.008(2) 0.076(2)
C23 0.069(3) -0.011(3) -0.002(2) 0.076(3) 0.004(2) 0.079(2)
C24 0.088(4) -0.014(3) -0.008(3) 0.082(3) 0.016(3) 0.111(3)
C25 0.064(3) -0.007(3) -0.005(3) 0.075(3) 0.008(3) 0.097(3)
C26 0.077(3) -0.003(4) 0.008(3) 0.113(4) 0.002(4) 0.114(3)
C27 0.083(4) -0.054(4) -0.025(4) 0.205(7) 0.043(5) 0.135(4)
C28 0.142(6) -0.093(4) -0.016(6) 0.176(7) 0.034(6) 0.235(8)
C29 0.165(5) 0.182(6) 0.064(4) 0.47(1) 0.069(6) 0.120(4)
C30 0.077(4) -0.033(6) -0.029(4) 0.279(9) 0.062(5) 0.130(4)
C31 0.122(5) -0.002(8) -0.054(4) 0.31(1) 0.023(7) 0.133(4)
C32 0.125(5) 0.052(4) -0.039(3) 0.162(6) -0.012(4) 0.106(4)
C33 0.116(5) 0.108(5) -0.054(4) 0.363(9) -0.172(5) 0.187(4)
C34 0.174(7) -0.032(5) 0.031(5) 0.103(5) -0.030(4) 0.142(5)

loop_
_atom_site_label
_atom_site_fract_x
_atom_site_fract_y
_atom_site_fract_z
_atom_site_U_iso_or_equiv
_atom_site_thermal_displace_type
_atom_site_calc_flag
Na1 0.8620(2) 0.9426(2) 0.96103(3) 0.080(1) Uani y
O1 0.4740(4) 0.7567(3) 0.9374(1) 0.122(2) Uani y
O2 0.6466(3) 0.7283(3) 0.94504(9) 0.107(2) Uani y
O3 0.3412(4) 0.6096(4) 0.93626(8) 0.114(3) Uani y
O4 0.8779(3) 0.7443(3) 0.94911(7) 0.104(1) Uani y
O5 1.0206(3) 0.8507(4) 0.99434(7) 0.104(1) Uani y
O6 1.0194(3) 0.9768(4) 0.93323(6) 0.100(2) Uani y
O7 0.8344(3) 1.0959(3) 0.92523(6) 0.077(2) Uani y
O8 0.6889(3) 0.9392(3) 0.94190(6) 0.072(2) Uani y
C1 0.5515(5) 0.6938(4) 0.9443(1) 0.087(3) Uani y
C2 0.5256(5) 0.5787(4) 0.95226(9) 0.083(2) Uani y
C3 0.4168(5) 0.5411(5) 0.9475(1) 0.093(3) Uani y
C4 0.3829(6) 0.4357(5) 0.9530(1) 0.109(2) Uani y
C5 0.4629(8) 0.3672(5) 0.9654(2) 0.137(3) Uani y
C6 0.5658(7) 0.4031(4) 0.9718(1) 0.132(3) Uani y
C7 0.6017(6) 0.5066(4) 0.9657(1) 0.098(2) Uani y
C8 0.7163(6) 0.5362(5) 0.9733(1) 0.105(2) Uani y
C9 0.7927(6) 0.5224(6) 0.9470(1) 0.119(4) Uani y
C10 0.9120(6) 0.5472(6) 0.9526(1) 0.135(4) Uani y
C11 0.9312(5) 0.6601(5) 0.9660(1) 0.099(3) Uani y
C12 1.0506(5) 0.6868(6) 0.9674(1) 0.112(2) Uani y
C13 1.0723(4) 0.8039(6) 0.9748(1) 0.114(2) Uani y
C14 1.1560(4) 0.8670(7) 0.9571(1) 0.132(3) Uani y
C15 1.0995(4) 0.8970(7) 0.9279(1) 0.124(3) Uani y
C16 1.1699(6) 0.9425(9) 0.9037(1) 0.188(4) Uani y
C17 1.0849(5) 1.0029(7) 0.8852(1) 0.130(3) Uani y
C18 1.0091(4) 1.0517(6) 0.9085(1) 0.108(2) Uani y
C19 0.8888(4) 1.0528(5) 0.89946(9) 0.079(3) Uani y
C20 0.8408(4) 0.9447(5) 0.89097(9) 0.082(2) Uani y
C21 0.7176(4) 0.9500(4) 0.88945(9) 0.075(3) Uani y
C22 0.6640(4) 1.0024(4) 0.91591(9) 0.068(2) Uani y
C23 0.7177(4) 1.1112(4) 0.9223(1) 0.075(3) Uani y
C24 0.6924(5) 1.2017(5) 0.9008(1) 0.093(3) Uani y
C25 0.5416(4) 1.0090(4) 0.9111(1) 0.078(3) Uani y
C26 0.4793(5) 1.0582(6) 0.9369(1) 0.100(4) Uani y
C27 1.0485(5) 1.1596(7) 0.9186(1) 0.141(3) Uani y
C28 1.0314(7) 1.2518(7) 0.8964(2) 0.184(4) Uani y
C29 1.2317(7) 0.856(1) 0.8870(1) 0.252(4) Uani y
C30 1.2036(6) 0.9628(8) 0.9735(1) 0.162(4) Uani y
C31 1.2777(7) 0.9308(9) 0.9983(2) 0.188(4) Uani y
C32 1.1106(6) 0.6186(6) 0.9912(1) 0.131(3) Uani y
C33 0.9751(6) 0.5341(8) 0.9235(2) 0.222(4) Uani y
C34 0.2743(7) 0.3979(6) 0.9479(1) 0.140(3) Uani y
H1 0.4402 0.2898 0.9692 0.1643 Uiso calc
H2 0.6142 0.3515 0.9818 0.1530 Uiso calc
H3 0.7426 0.4904 0.9899 0.1232 Uiso calc
H4 0.7176 0.6157 0.9800 0.1232 Uiso calc
H5 0.7689 0.5742 0.9312 0.1496 Uiso calc
H6 0.7898 0.4473 0.9402 0.1496 Uiso calc
H7 0.9408 0.4963 0.9675 0.1570 Uiso calc
H8 0.9005 0.6584 0.9864 0.1112 Uiso calc
H9 1.0763 0.6668 0.9475 0.1288 Uiso calc
H10 1.2214 0.8188 0.9537 0.1559 Uiso calc
H11 1.0690 0.8262 0.9204 0.1510 Uiso calc
H12 1.2284 0.9957 0.9112 0.2281 Uiso calc
H13 1.0459 0.9516 0.8721 0.1589 Uiso calc
H14 1.1187 1.0629 0.8730 0.1589 Uiso calc
H15 0.8809 1.0946 0.8813 0.0900 Uiso calc
H16 0.8619 0.8878 0.9059 0.0920 Uiso calc
H17 0.8700 0.9223 0.8715 0.0920 Uiso calc
H18 0.6892 0.8732 0.8874 0.0821 Uiso calc
H19 0.6973 0.9922 0.8716 0.0821 Uiso calc
H20 0.6871 1.1359 0.9412 0.0830 Uiso calc
H21 0.7322 1.2695 0.9064 0.1084 Uiso calc
H22 0.7152 1.1798 0.8805 0.1084 Uiso calc
H23 0.6121 1.2165 0.9008 0.1084 Uiso calc
H24 0.5137 0.9331 0.9077 0.0877 Uiso calc
H25 0.5283 1.0540 0.8934 0.0877 Uiso calc
H26 0.3998 1.0610 0.9327 0.1138 Uiso calc
H27 0.4916 1.0137 0.9552 0.1138 Uiso calc
H28 0.5062 1.1345 0.9408 0.1138 Uiso calc
H29 1.1285 1.1564 0.9232 0.1664 Uiso calc
H30 1.0084 1.1823 0.9368 0.1664 Uiso calc
H31 1.0618 1.3194 0.9053 0.2151 Uiso calc
H32 1.0746 1.2309 0.8788 0.2151 Uiso calc
H33 0.9546 1.2568 0.8925 0.2151 Uiso calc
H34 1.2775 0.8915 0.8710 0.3323 Uiso calc
H35 1.2788 0.8144 0.9000 0.3323 Uiso calc
H36 1.1777 0.8067 0.8770 0.3323 Uiso calc
H37 1.1413 1.0099 0.9819 0.1797 Uiso calc
H38 1.2441 1.0127 0.9593 0.1797 Uiso calc
H39 1.3074 1.0036 1.0081 0.2548 Uiso calc
H40 1.2397 0.8908 1.0131 0.2548 Uiso calc
H41 1.3425 0.8936 0.9905 0.2548 Uiso calc
H42 1.1886 0.6388 0.9913 0.1656 Uiso calc
H43 1.0775 0.6353 1.0109 0.1656 Uiso calc
H44 1.1019 0.5393 0.9871 0.1656 Uiso calc
H45 1.0558 0.5555 0.9264 0.2614 Uiso calc
H46 0.9693 0.4634 0.9153 0.2614 Uiso calc
H47 0.9466 0.5919 0.9085 0.2614 Uiso calc
H48 0.2387 0.4323 0.9297 0.1656 Uiso calc
H49 0.2708 0.3149 0.9441 0.1656 Uiso calc
H50 0.2226 0.4118 0.9648 0.1656 Uiso calc
H51 0.3771 0.6836 0.9371 0.1380 Uiso obsvd
H52 0.7952 0.7279 0.9492 0.1200 Uiso obsvd
H53 0.6518 0.8652 0.9403 0.0792 Uiso obsvd

loop_
_geom_angle_atom_site_label_1
_geom_angle_atom_site_label_2
_geom_angle_atom_site_label_3
_geom_angle
_geom_angle_publ_flag
C3 O3 H51 104.2(5) no
C11 O4 H52 107.6(5) no
C15 O6 C18 111.3(5) no
C19 O7 C23 115.2(4) no
C22 O8 H53 109.0(3) no
O1 C1 O2 120.3(6) no
O1 C1 C2 118.5(7) no
O2 C1 C2 121.2(6) no
C1 C2 C3 117.9(6) no
C1 C2 C7 123.5(7) no
C3 C2 C7 118.5(6) no
O3 C3 C2 119.8(6) no
O3 C3 C4 116.4(8) no
C2 C3 C4 123.8(7) no
C3 C4 C5 114.9(9) no
C3 C4 C34 123.6(9) no
C5 C4 C34 121.4(8) no
C4 C5 C6 122.4(8) no
C4 C5 H1 116.0(10) no
C6 C5 H1 121.0(10) no
C5 C6 C7 123.5(8) no
C5 C6 H2 116.8(6) no
C7 C6 H2 119.0(10) no
C2 C7 C6 116.8(8) no
C2 C7 C8 124.4(6) no
C6 C7 C8 118.8(7) no
C7 C8 C9 111.5(5) no
C7 C8 H3 110.1(7) no
C7 C8 H4 108.5(7) no
C9 C8 H3 109.6(7) no
C9 C8 H4 109.3(7) no
H3 C8 H4 107.8(6) no
C8 C9 C10 115.7(6) no
C8 C9 H5 108.3(6) no
C8 C9 H6 109.2(9) no
C10 C9 H5 106.1(9) no
C10 C9 H6 106.3(7) no
H5 C9 H6 111.3(6) no
C9 C10 C11 113.4(6) no
C9 C10 C33 108.3(6) no
C9 C10 H7 109.0(10) no
C11 C10 C33 111.0(10) no
C11 C10 H7 104.1(6) no
C33 C10 H7 110.3(8) no
O4 C11 C10 111.3(5) no
O4 C11 C12 108.0(6) no
O4 C11 H8 109.9(5) no
C10 C11 C12 111.3(6) no
C10 C11 H8 107.0(7) no
C12 C11 H8 109.4(6) no
C11 C12 C13 113.0(6) no
C11 C12 C32 111.9(7) no
C11 C12 H9 102.6(7) no
C13 C12 C32 105.8(6) no
C13 C12 H9 112.7(8) no
C32 C12 H9 110.9(6) no
O5 C13 C12 121.1(7) no
O5 C13 C14 119.6(9) no
C12 C13 C14 119.3(7) no
C13 C14 C15 106.1(6) no
C13 C14 C30 113.1(6) no
C13 C14 H10 108.7(9) no
C15 C14 C30 114.6(9) no
C15 C14 H10 111.3(6) no
C30 C14 H10 102.9(7) no
O6 C15 C14 109.1(6) no
O6 C15 C16 105.6(7) no
O6 C15 H11 113.6(6) no
C14 C15 C16 117.5(6) no
C14 C15 H11 104.7(8) no
C16 C15 H11 106.6(7) no
C15 C16 C17 101.1(6) no
C15 C16 C29 113.0(10) no
C15 C16 H12 113.1(8) no
C17 C16 C29 113.7(7) no
C17 C16 H12 110.0(10) no
C29 C16 H12 105.2(9) no
C16 C17 C18 102.7(5) no
C16 C17 H13 110.7(7) no
C16 C17 H14 112.2(7) no
C18 C17 H13 111.9(6) no
C18 C17 H14 110.3(9) no
H13 C17 H14 109.0(6) no
O6 C18 C17 103.8(6) no
O6 C18 C19 107.2(5) no
O6 C18 C27 106.9(6) no
C17 C18 C19 113.7(5) no
C17 C18 C27 111.6(6) no
C19 C18 C27 112.9(7) no
O7 C19 C18 103.2(4) no
O7 C19 C20 110.5(4) no
O7 C19 H15 116.7(6) no
C18 C19 C20 116.1(6) no
C18 C19 H15 109.1(5) no
C20 C19 H15 101.9(5) no
C19 C20 C21 111.4(5) no
C19 C20 H16 109.6(4) no
C19 C20 H17 109.4(5) no
C21 C20 H16 108.4(5) no
C21 C20 H17 109.2(4) no
H16 C20 H17 108.6(6) no
C20 C21 C22 114.4(4) no
C20 C21 H18 108.0(5) no
C20 C21 H19 108.0(5) no
C22 C21 H18 108.7(5) no
C22 C21 H19 108.8(5) no
H18 C21 H19 108.8(5) no
O8 C22 C21 109.5(4) no
O8 C22 C23 102.8(4) no
O8 C22 C25 110.8(4) no
C21 C22 C23 109.7(4) no
C21 C22 C25 109.5(4) no
C23 C22 C25 114.2(5) no
O7 C23 C22 109.4(5) no
O7 C23 C24 110.9(4) no
O7 C23 H20 109.5(4) no
C22 C23 C24 115.6(4) no
C22 C23 H20 105.9(4) no
C24 C23 H20 105.2(5) no
C23 C24 H21 110.1(5) no
C23 C24 H22 110.1(6) no
C23 C24 H23 109.4(5) no
H21 C24 H22 109.1(6) no
H21 C24 H23 109.3(7) no
H22 C24 H23 108.8(6) no
C22 C25 C26 113.7(5) no
C22 C25 H24 108.0(5) no
C22 C25 H25 108.1(5) no
C26 C25 H24 108.3(5) no
C26 C25 H25 109.1(6) no
H24 C25 H25 109.6(5) no
C25 C26 H26 110.7(6) no
C25 C26 H27 110.4(6) no
C25 C26 H28 109.8(6) no
H26 C26 H27 109.0(6) no
H26 C26 H28 108.9(7) no
H27 C26 H28 108.0(6) no
C18 C27 C28 114.0(7) no
C18 C27 H29 110.0(10) no
C18 C27 H30 110.3(7) no
C28 C27 H29 107.4(8) no
C28 C27 H30 106.0(10) no
H29 C27 H30 108.7(8) no
C27 C28 H31 107.0(10) no
C27 C28 H32 105.0(10) no
C27 C28 H33 107.7(8) no
H31 C28 H32 110.0(9) no
H31 C28 H33 112.0(10) no
H32 C28 H33 112.0(10) no
C16 C29 H34 110.0(10) no
C16 C29 H35 111.0(9) no
C16 C29 H36 108.8(9) no
H34 C29 H35 109.0(10) no
H34 C29 H36 106.9(9) no
H35 C29 H36 110.0(10) no
C14 C30 C31 113.0(10) no
C14 C30 H37 109.4(7) no
C14 C30 H38 109.7(8) no
C31 C30 H37 108.5(9) no
C31 C30 H38 110.0(8) no
H37 C30 H38 105.0(10) no
C30 C31 H39 107.0(10) no
C30 C31 H40 111.8(8) no
C30 C31 H41 109.8(8) no
H39 C31 H40 107.4(9) no
H39 C31 H41 105.4(9) no
H40 C31 H41 114.0(10) no
C12 C32 H42 109.0(8) no
C12 C32 H43 108.9(6) no
C12 C32 H44 110.0(6) no
H42 C32 H43 109.6(7) no
H42 C32 H44 110.4(8) no
H43 C32 H44 108.9(8) no
C10 C33 H45 110.1(7) no
C10 C33 H46 113.0(10) no
C10 C33 H47 108.9(7) no
H45 C33 H46 110.8(8) no
H45 C33 H47 103.0(10) no
H46 C33 H47 109.7(8) no
C4 C34 H48 113.3(8) no
C4 C34 H49 112.7(7) no
C4 C34 H50 113.8(8) no
H48 C34 H49 104.6(8) no
H48 C34 H50 106.0(10) no
H49 C34 H50 105.6(8) no

loop_
_geom_bond_atom_site_label_1
_geom_bond_atom_site_label_2
_geom_bond_distance
_geom_bond_publ_flag
O1 C1 1.268(8) no
O2 C1 1.244(8) no
O3 C3 1.356(9) no
O3 H51 1.013(5) no
O4 C11 1.450(7) no
O4 H52 1.037(5) no
O5 C13 1.239(8) no
O6 C15 1.413(9) no
O6 C18 1.465(8) no
O7 C19 1.456(7) no
O7 C23 1.454(7) no
O8 C22 1.453(6) no
O8 H53 1.021(4) no
C1 C2 1.496(9) no
C2 C3 1.430(10) no
C2 C7 1.430(9) no
C3 C4 1.390(10) no
C4 C5 1.410(10) no
C4 C34 1.430(10) no
C5 C6 1.370(10) no
C5 H1 1.008(9) no
C6 C7 1.370(10) no
C6 H2 0.985(8) no
C7 C8 1.500(10) no
C8 C9 1.540(10) no
C8 H3 0.999(6) no
C8 H4 1.024(7) no
C9 C10 1.520(10) no
C9 H5 1.006(7) no
C9 H6 0.974(8) no
C10 C11 1.540(10) no
C10 C33 1.550(10) no
C10 H7 0.991(8) no
C11 C12 1.510(10) no
C11 H8 1.007(6) no
C12 C13 1.500(10) no
C12 C32 1.561(9) no
C12 H9 0.997(6) no
C13 C14 1.520(10) no
C14 C15 1.552(8) no
C14 C30 1.520(10) no
C14 H10 1.011(8) no
C15 C16 1.510(10) no
C15 H11 1.010(10) no
C16 C17 1.540(10) no
C16 C29 1.51(2) no
C16 H12 1.030(10) no
C17 C18 1.540(10) no
C17 H13 0.994(9) no
C17 H14 1.014(8) no
C18 C19 1.536(8) no
C18 C27 1.490(10) no
C19 C20 1.505(8) no
C19 H15 0.983(5) no
C20 C21 1.519(8) no
C20 H16 1.011(6) no
C20 H17 1.000(5) no
C21 C22 1.522(7) no
C21 H18 1.012(6) no
C21 H19 0.998(5) no
C22 C23 1.520(8) no
C22 C25 1.524(7) no
C23 C24 1.519(8) no
C23 H20 0.991(5) no
C24 H21 1.000(6) no
C24 H22 1.006(7) no
C24 H23 1.004(7) no
C25 C26 1.534(8) no
C25 H24 1.007(6) no
C25 H25 0.994(5) no
C26 H26 0.998(7) no
C26 H27 1.009(7) no
C26 H28 1.011(8) no
C27 C28 1.540(10) no
C27 H29 1.006(8) no
C27 H30 1.010(10) no
C28 H31 1.000(10) no
C28 H32 1.000(10) no
C28 H33 0.960(10) no
C29 H34 1.020(10) no
C29 H35 0.980(10) no
C29 H36 1.01(2) no
C30 C31 1.510(10) no
C30 H37 1.030(10) no
C30 H38 1.025(9) no
C31 H39 1.070(10) no
C31 H40 0.960(10) no
C31 H41 0.990(10) no
C32 H42 0.991(9) no
C32 H43 1.009(8) no
C32 H44 1.000(9) no
C33 H45 1.040(10) no
C33 H46 0.950(10) no
C33 H47 1.050(10) no
C34 H48 1.030(10) no
C34 H49 1.036(9) no
C34 H50 1.015(9) no

loop_
_geom_torsion_atom_site_label_1
_geom_torsion_atom_site_label_2
_geom_torsion_atom_site_label_3
_geom_torsion_atom_site_label_4
_geom_torsion
_geom_torsion_publ_flag
C1 C2 C7 C8 -0.5 no
C2 C7 C8 C9 -84.3 no
C7 C8 C9 C10 -178.2 no
C8 C9 C10 C33 -177.5 no
C8 C9 C10 C11 -53.6 no
C9 C10 C11 O4 -51.7 no
C9 C10 C11 C12 -172.2 no
C10 C11 C12 C13 168.8 no
C10 C11 C12 C32 -71.8 no
C11 C12 C13 O5 43.5 no
C11 C12 C13 C14 -133.9 no
C12 C13 C14 C30 -156.0 no
C12 C13 C14 C15 77.5 no
C13 C14 C15 O6 70.7 no
C13 C14 C15 C16 -169.2 no
C14 C15 O6 C18 146.6 no
C15 O6 C18 C19 126.0 no
C15 O6 C18 C27 -112.6 no
O6 C18 C19 O7 62.8 no
O6 C18 C19 C20 -58.3 no
C18 C19 O7 C23 177.0 no
C18 C19 C20 C21 166.6 no
C19 O7 C23 C22 60.7 no
C19 C20 C21 C22 -48.6 no
C20 C21 C22 O8 -61.6 no
O7 C23 C22 O8 62.3 no
C20 C21 C22 C25 176.7 no
